data_7015059
loop_
_publ_author_name
'Melen, Rebecca L.'
'McPartlin, Mary'
'Wright, Dominic S.'

_publ_section_title
;
 An unexpected dependence on the Sn(II) base; reactions of Sn(NR(2))(2)
 with aromatic dithiols.
;
_journal_issue 8
_journal_name_full 'Dalton transactions (Cambridge, England : 2003)'
_journal_page_first 1649
_journal_page_last 1651
_journal_paper_doi 10.1039/c0dt01690j
_journal_volume 40
_journal_year 2011
_chemical_formula_moiety 'C18 H12 S6 Sn, 2(C2 H8 N), C2 H3 N'
_chemical_formula_sum 'C24 H31 N3 S6 Sn'
_chemical_formula_weight 672.57
_chemical_name_systematic
;
?
;
_space_group_IT_number 14
_symmetry_cell_setting monoclinic
_symmetry_space_group_name_Hall '-P 2ybc'
_symmetry_space_group_name_H-M 'P 1 21/c 1'
_atom_sites_solution_hydrogens geom
_atom_sites_solution_primary direct
_atom_sites_solution_secondary difmap
_audit_creation_method SHELXL-97
_cell_angle_alpha 90.00
_cell_angle_beta 97.770(1)
_cell_angle_gamma 90.00
_cell_formula_units_Z 4
_cell_length_a 7.7617(1)
_cell_length_b 13.0775(2)
_cell_length_c 28.9361(6)
_cell_measurement_reflns_used 19001
_cell_measurement_temperature 180(2)
_cell_measurement_theta_max 20.60
_cell_measurement_theta_min 1.02
_cell_volume 2910.15(8)
_computing_cell_refinement 'HKL Scalepack (Otwinowski & Minor 1997)'
_computing_data_collection 'Collect (Nonius B.V. 1998)'
_computing_data_reduction
;
HKL Denzo and Scalepack (Otwinowski & Minor 1997)
;
_computing_publication_material 'SHELXL-97 (Sheldrick 1997)'
_computing_structure_refinement 'SHELXL-97 (Sheldrick 1997)'
_computing_structure_solution 'SIR-92 (Altomare et al. 1994)'
_diffrn_ambient_temperature 180(2)
_diffrn_measured_fraction_theta_full 0.981
_diffrn_measured_fraction_theta_max 0.981
_diffrn_measurement_device_type 'Nonius Kappa CCD'
_diffrn_measurement_method 'Thin slice \w and \f scans'
_diffrn_radiation_source 'fine-focus sealed tube'
_diffrn_radiation_type MoK\a
_diffrn_radiation_wavelength 0.71073
_diffrn_reflns_av_R_equivalents 0.0212
_diffrn_reflns_av_sigmaI/netI 0.0271
_diffrn_reflns_limit_h_max 7
_diffrn_reflns_limit_h_min -7
_diffrn_reflns_limit_k_max 11
_diffrn_reflns_limit_k_min -12
_diffrn_reflns_limit_l_max 28
_diffrn_reflns_limit_l_min -28
_diffrn_reflns_number 9164
_diffrn_reflns_theta_full 20.59
_diffrn_reflns_theta_max 20.59
_diffrn_reflns_theta_min 3.53
_exptl_absorpt_coefficient_mu 1.327
_exptl_absorpt_correction_T_max 0.974
_exptl_absorpt_correction_T_min 0.903
_exptl_absorpt_correction_type multi-scan
_exptl_absorpt_process_details
;
multi-scan from symmetry-related measurements
Sortav (Blessing 1995)
;
_exptl_crystal_colour yellow
_exptl_crystal_density_diffrn 1.535
_exptl_crystal_density_method 'not measured'
_exptl_crystal_description block
_exptl_crystal_F_000 1368
_exptl_crystal_size_max 0.30
_exptl_crystal_size_mid 0.05
_exptl_crystal_size_min 0.02
_refine_diff_density_max 0.322
_refine_diff_density_min -0.400
_refine_diff_density_rms 0.065
_refine_ls_extinction_method none
_refine_ls_goodness_of_fit_ref 1.441
_refine_ls_hydrogen_treatment constr
_refine_ls_matrix_type full
_refine_ls_number_parameters 312
_refine_ls_number_reflns 2909
_refine_ls_number_restraints 0
_refine_ls_restrained_S_all 1.441
_refine_ls_R_factor_all 0.0316
_refine_ls_R_factor_gt 0.0302
_refine_ls_shift/su_max 0.000
_refine_ls_shift/su_mean 0.000
_refine_ls_structure_factor_coef Fsqd
_refine_ls_weighting_details 'calc w=1/[\s^2^(Fo^2^)+(0.0000P)^2^+10.2228P] where P=(Fo^2^+2Fc^2^)/3'
_refine_ls_weighting_scheme calc
_refine_ls_wR_factor_gt 0.0866
_refine_ls_wR_factor_ref 0.0871
_reflns_number_gt 2802
_reflns_number_total 2909
_reflns_threshold_expression >2sigma(I)
_cod_data_source_file C0DT01690J.TXT
_cod_data_source_block dw0951
_cod_original_sg_symbol_H-M P2(1)/c
_cod_database_code 7015059

loop_
_symmetry_equiv_pos_as_xyz
'x, y, z'
'-x, y+1/2, -z+1/2'
'-x, -y, -z'
'x, -y-1/2, z-1/2'

loop_
_atom_site_label
_atom_site_type_symbol
_atom_site_fract_x
_atom_site_fract_y
_atom_site_fract_z
_atom_site_U_iso_or_equiv
_atom_site_adp_type
_atom_site_occupancy
_atom_site_symmetry_multiplicity
_atom_site_calc_flag
_atom_site_refinement_flags
_atom_site_disorder_assembly
_atom_site_disorder_group
Sn1 Sn 0.21845(5) 0.51515(3) 0.346720(14) 0.02315(18) Uani 1 1 d . . .
S1 S 0.4783(2) 0.58882(13) 0.31539(6) 0.0313(4) Uani 1 1 d . . .
S2 S 0.15435(19) 0.44725(12) 0.26377(5) 0.0252(4) Uani 1 1 d . . .
S3 S 0.3992(2) 0.36759(13) 0.38097(6) 0.0380(5) Uani 1 1 d . . .
S4 S -0.0354(2) 0.41127(13) 0.36732(6) 0.0344(4) Uani 1 1 d . . .
S5 S 0.2843(2) 0.60494(13) 0.42401(6) 0.0322(4) Uani 1 1 d . . .
S6 S 0.0194(2) 0.66806(13) 0.32656(6) 0.0327(4) Uani 1 1 d . . .
N1 N 0.7317(9) 0.5850(6) 0.4195(2) 0.066(2) Uani 1 1 d . . .
H1A H 0.6244 0.5627 0.4058 0.079 Uiso 1 1 calc R . .
H1B H 0.8131 0.5599 0.4021 0.079 Uiso 1 1 calc R . .
N2 N -0.0757(7) 0.2292(4) 0.2828(2) 0.0424(15) Uani 1 1 d . . .
H2A H -0.0927 0.2199 0.2510 0.051 Uiso 1 1 calc R . .
H2B H -0.0599 0.2980 0.2884 0.051 Uiso 1 1 calc R . .
N3 N 0.6855(13) 1.0182(9) 0.4423(4) 0.127(4) Uani 1 1 d . . .
C11 C 0.5065(8) 0.4962(4) 0.2728(2) 0.0216(15) Uani 1 1 d . . .
C12 C 0.6712(8) 0.4854(5) 0.2592(2) 0.0268(16) Uani 1 1 d . . .
H12 H 0.7648 0.5256 0.2739 0.032 Uiso 1 1 calc R . .
C13 C 0.7005(8) 0.4173(5) 0.2248(2) 0.0323(17) Uani 1 1 d . . .
H13 H 0.8127 0.4124 0.2154 0.039 Uiso 1 1 calc R . .
C14 C 0.5667(8) 0.3560(5) 0.2041(2) 0.0355(18) Uani 1 1 d . . .
H14 H 0.5873 0.3087 0.1805 0.043 Uiso 1 1 calc R . .
C15 C 0.4045(8) 0.3633(5) 0.2175(2) 0.0271(16) Uani 1 1 d . . .
H15 H 0.3142 0.3193 0.2039 0.032 Uiso 1 1 calc R . .
C16 C 0.3703(7) 0.4348(5) 0.2509(2) 0.0247(15) Uani 1 1 d . . .
C21 C 0.2549(10) 0.3086(5) 0.4144(2) 0.0380(18) Uani 1 1 d . . .
C22 C 0.3266(13) 0.2372(6) 0.4486(3) 0.057(2) Uani 1 1 d . . .
H22 H 0.4491 0.2280 0.4539 0.068 Uiso 1 1 calc R . .
C23 C 0.2263(19) 0.1823(6) 0.4735(3) 0.077(3) Uani 1 1 d . . .
H23 H 0.2785 0.1342 0.4957 0.092 Uiso 1 1 calc R . .
C24 C 0.0484(19) 0.1946(7) 0.4673(3) 0.079(3) Uani 1 1 d . . .
H24 H -0.0218 0.1540 0.4846 0.095 Uiso 1 1 calc R . .
C25 C -0.0287(13) 0.2674(6) 0.4354(3) 0.057(2) Uani 1 1 d . . .
H25 H -0.1507 0.2782 0.4321 0.068 Uiso 1 1 calc R . .
C26 C 0.0739(10) 0.3242(5) 0.4085(2) 0.0396(19) Uani 1 1 d . . .
C31 C 0.2124(8) 0.7311(5) 0.4102(2) 0.0280(16) Uani 1 1 d . . .
C32 C 0.2665(9) 0.8080(5) 0.4428(2) 0.0362(18) Uani 1 1 d . . .
H32 H 0.3453 0.7909 0.4697 0.043 Uiso 1 1 calc R . .
C33 C 0.2093(10) 0.9070(6) 0.4371(3) 0.048(2) Uani 1 1 d . . .
H33 H 0.2485 0.9577 0.4595 0.058 Uiso 1 1 calc R . .
C34 C 0.0931(10) 0.9319(5) 0.3979(3) 0.0412(19) Uani 1 1 d . . .
H34 H 0.0487 0.9994 0.3939 0.049 Uiso 1 1 calc R . .
C35 C 0.0423(8) 0.8583(5) 0.3646(2) 0.0307(17) Uani 1 1 d . . .
H35 H -0.0337 0.8767 0.3373 0.037 Uiso 1 1 calc R . .
C36 C 0.0999(8) 0.7578(5) 0.3702(2) 0.0243(15) Uani 1 1 d . . .
C41 C 0.7662(13) 0.5415(8) 0.4663(3) 0.086(3) Uani 1 1 d . . .
H41A H 0.7584 0.4668 0.4644 0.129 Uiso 1 1 calc R . .
H41B H 0.6801 0.5673 0.4853 0.129 Uiso 1 1 calc R . .
H41C H 0.8830 0.5613 0.4807 0.129 Uiso 1 1 calc R . .
C42 C 0.7347(10) 0.6976(7) 0.4171(3) 0.062(3) Uani 1 1 d . . .
H42A H 0.7269 0.7192 0.3845 0.094 Uiso 1 1 calc R . .
H42B H 0.8433 0.7231 0.4345 0.094 Uiso 1 1 calc R . .
H42C H 0.6357 0.7254 0.4308 0.094 Uiso 1 1 calc R . .
C43 C -0.2346(10) 0.1964(6) 0.3017(3) 0.052(2) Uani 1 1 d . . .
H43A H -0.3326 0.2392 0.2885 0.077 Uiso 1 1 calc R . .
H43B H -0.2169 0.2034 0.3357 0.077 Uiso 1 1 calc R . .
H43C H -0.2596 0.1248 0.2933 0.077 Uiso 1 1 calc R . .
C44 C 0.0843(10) 0.1752(6) 0.3022(3) 0.0460(19) Uani 1 1 d . . .
H44A H 0.1819 0.2003 0.2871 0.069 Uiso 1 1 calc R . .
H44B H 0.0696 0.1016 0.2964 0.069 Uiso 1 1 calc R . .
H44C H 0.1079 0.1876 0.3358 0.069 Uiso 1 1 calc R . .
C45 C 0.5972(12) 1.0404(8) 0.4092(4) 0.070(3) Uani 1 1 d . . .
C46 C 0.4838(11) 1.0748(7) 0.3690(3) 0.066(2) Uani 1 1 d . . .
H46A H 0.3641 1.0547 0.3718 0.079 Uiso 1 1 calc R . .
H46B H 0.5193 1.0439 0.3409 0.079 Uiso 1 1 calc R . .
H46C H 0.4906 1.1495 0.3668 0.079 Uiso 1 1 calc R . .

loop_
_atom_site_aniso_label
_atom_site_aniso_U_11
_atom_site_aniso_U_22
_atom_site_aniso_U_33
_atom_site_aniso_U_23
_atom_site_aniso_U_13
_atom_site_aniso_U_12
Sn1 0.0236(3) 0.0224(3) 0.0235(3) -0.0008(2) 0.00295(19) -0.00034(19)
S1 0.0329(10) 0.0318(10) 0.0301(10) -0.0093(8) 0.0074(8) -0.0124(8)
S2 0.0198(9) 0.0295(10) 0.0264(10) -0.0050(7) 0.0034(7) -0.0038(7)
S3 0.0392(11) 0.0316(10) 0.0413(11) 0.0037(9) -0.0009(9) 0.0069(8)
S4 0.0333(10) 0.0370(11) 0.0352(11) -0.0050(8) 0.0131(8) -0.0091(8)
S5 0.0394(10) 0.0348(10) 0.0212(9) -0.0024(8) -0.0002(8) 0.0045(8)
S6 0.0338(10) 0.0281(10) 0.0328(10) -0.0078(8) -0.0072(8) 0.0055(8)
N1 0.050(4) 0.101(6) 0.042(5) -0.028(4) -0.012(3) 0.036(4)
N2 0.051(4) 0.035(4) 0.042(4) -0.002(3) 0.006(3) -0.003(3)
N3 0.093(7) 0.169(11) 0.107(9) 0.032(8) -0.029(7) 0.011(7)
C11 0.026(4) 0.017(3) 0.021(3) 0.004(3) 0.001(3) -0.005(3)
C12 0.019(4) 0.032(4) 0.028(4) 0.002(3) -0.002(3) -0.006(3)
C13 0.022(4) 0.040(4) 0.035(4) -0.004(4) 0.007(3) 0.005(3)
C14 0.035(4) 0.030(4) 0.042(4) -0.014(3) 0.006(4) 0.003(3)
C15 0.021(4) 0.026(4) 0.034(4) -0.011(3) 0.001(3) -0.001(3)
C16 0.018(4) 0.025(4) 0.031(4) 0.008(3) 0.003(3) 0.003(3)
C21 0.067(6) 0.024(4) 0.021(4) -0.007(3) 0.001(4) 0.003(4)
C22 0.111(7) 0.031(5) 0.026(5) -0.005(4) 0.003(5) 0.010(5)
C23 0.179(12) 0.023(5) 0.031(5) 0.005(4) 0.027(7) 0.009(7)
C24 0.166(12) 0.045(6) 0.035(6) -0.011(5) 0.047(7) -0.044(7)
C25 0.106(7) 0.038(5) 0.032(5) -0.010(4) 0.031(5) -0.026(5)
C26 0.072(6) 0.026(4) 0.024(4) -0.011(3) 0.016(4) -0.016(4)
C31 0.031(4) 0.029(4) 0.026(4) -0.006(3) 0.012(3) -0.005(3)
C32 0.045(4) 0.034(5) 0.028(4) -0.004(4) 0.003(3) -0.003(4)
C33 0.066(5) 0.042(5) 0.037(5) -0.012(4) 0.011(4) -0.014(4)
C34 0.059(5) 0.021(4) 0.047(5) -0.004(4) 0.016(4) -0.006(4)
C35 0.030(4) 0.029(4) 0.034(4) 0.006(4) 0.009(3) 0.000(3)
C36 0.022(3) 0.030(4) 0.022(4) -0.003(3) 0.007(3) -0.004(3)
C41 0.098(8) 0.112(9) 0.043(6) -0.005(6) -0.009(5) 0.048(7)
C42 0.051(5) 0.091(8) 0.047(5) -0.017(5) 0.012(4) -0.031(5)
C43 0.054(5) 0.052(5) 0.052(5) -0.016(4) 0.016(4) -0.013(4)
C44 0.057(5) 0.037(4) 0.042(5) -0.003(4) -0.001(4) 0.002(4)
C45 0.055(6) 0.082(7) 0.071(7) -0.003(6) 0.003(6) 0.001(5)
C46 0.064(6) 0.077(6) 0.056(6) -0.002(5) 0.006(5) -0.010(5)

loop_
_atom_type_symbol
_atom_type_description
_atom_type_scat_dispersion_real
_atom_type_scat_dispersion_imag
_atom_type_scat_source
C C 0.0033 0.0016 'International Tables Vol C Tables 4.2.6.8 and 6.1.1.4'
H H 0.0000 0.0000 'International Tables Vol C Tables 4.2.6.8 and 6.1.1.4'
N N 0.0061 0.0033 'International Tables Vol C Tables 4.2.6.8 and 6.1.1.4'
S S 0.1246 0.1234 'International Tables Vol C Tables 4.2.6.8 and 6.1.1.4'
Sn Sn -0.6537 1.4246 'International Tables Vol C Tables 4.2.6.8 and 6.1.1.4'

loop_
_geom_angle_atom_site_label_1
_geom_angle_atom_site_label_2
_geom_angle_atom_site_label_3
_geom_angle
_geom_angle_site_symmetry_1
_geom_angle_site_symmetry_3
_geom_angle_publ_flag
S3 Sn1 S1 90.25(6) . . ?
S3 Sn1 S5 88.41(6) . . ?
S1 Sn1 S5 93.74(6) . . ?
S3 Sn1 S4 84.58(6) . . ?
S1 Sn1 S4 168.43(6) . . ?
S5 Sn1 S4 96.45(6) . . ?
S3 Sn1 S2 97.57(6) . . ?
S1 Sn1 S2 81.81(5) . . ?
S5 Sn1 S2 172.53(6) . . ?
S4 Sn1 S2 88.60(5) . . ?
S3 Sn1 S6 169.70(6) . . ?
S1 Sn1 S6 96.20(6) . . ?
S5 Sn1 S6 83.18(5) . . ?
S4 Sn1 S6 90.45(6) . . ?
S2 Sn1 S6 91.30(5) . . ?
C11 S1 Sn1 99.8(2) . . ?
C16 S2 Sn1 99.3(2) . . ?
C21 S3 Sn1 101.0(2) . . ?
C26 S4 Sn1 100.7(2) . . ?
C31 S5 Sn1 102.4(2) . . ?
C36 S6 Sn1 102.3(2) . . ?
C41 N1 C42 115.4(7) . . ?
C41 N1 H1A 108.4 . . ?
C42 N1 H1A 108.4 . . ?
C41 N1 H1B 108.4 . . ?
C42 N1 H1B 108.4 . . ?
H1A N1 H1B 107.5 . . ?
C44 N2 C43 115.0(6) . . ?
C44 N2 H2A 108.5 . . ?
C43 N2 H2A 108.5 . . ?
C44 N2 H2B 108.5 . . ?
C43 N2 H2B 108.5 . . ?
H2A N2 H2B 107.5 . . ?
C12 C11 C16 118.5(6) . . ?
C12 C11 S1 118.2(5) . . ?
C16 C11 S1 123.3(4) . . ?
C13 C12 C11 121.1(6) . . ?
C13 C12 H12 119.5 . . ?
C11 C12 H12 119.5 . . ?
C12 C13 C14 120.0(6) . . ?
C12 C13 H13 120.0 . . ?
C14 C13 H13 120.0 . . ?
C15 C14 C13 120.1(6) . . ?
C15 C14 H14 119.9 . . ?
C13 C14 H14 119.9 . . ?
C14 C15 C16 120.7(6) . . ?
C14 C15 H15 119.7 . . ?
C16 C15 H15 119.7 . . ?
C15 C16 C11 119.5(5) . . ?
C15 C16 S2 118.7(5) . . ?
C11 C16 S2 121.8(5) . . ?
C26 C21 C22 118.1(7) . . ?
C26 C21 S3 124.8(5) . . ?
C22 C21 S3 117.0(6) . . ?
C23 C22 C21 121.8(9) . . ?
C23 C22 H22 119.1 . . ?
C21 C22 H22 119.1 . . ?
C22 C23 C24 120.9(9) . . ?
C22 C23 H23 119.6 . . ?
C24 C23 H23 119.6 . . ?
C23 C24 C25 119.7(8) . . ?
C23 C24 H24 120.2 . . ?
C25 C24 H24 120.2 . . ?
C26 C25 C24 120.2(9) . . ?
C26 C25 H25 119.9 . . ?
C24 C25 H25 119.9 . . ?
C25 C26 C21 119.3(7) . . ?
C25 C26 S4 117.2(7) . . ?
C21 C26 S4 123.5(5) . . ?
C36 C31 C32 118.3(6) . . ?
C36 C31 S5 124.3(5) . . ?
C32 C31 S5 117.4(5) . . ?
C33 C32 C31 122.2(7) . . ?
C33 C32 H32 118.9 . . ?
C31 C32 H32 118.9 . . ?
C32 C33 C34 118.9(7) . . ?
C32 C33 H33 120.5 . . ?
C34 C33 H33 120.5 . . ?
C35 C34 C33 119.9(7) . . ?
C35 C34 H34 120.0 . . ?
C33 C34 H34 120.0 . . ?
C34 C35 C36 121.4(6) . . ?
C34 C35 H35 119.3 . . ?
C36 C35 H35 119.3 . . ?
C35 C36 C31 119.2(6) . . ?
C35 C36 S6 117.8(5) . . ?
C31 C36 S6 123.0(5) . . ?
N1 C41 H41A 109.5 . . ?
N1 C41 H41B 109.5 . . ?
H41A C41 H41B 109.5 . . ?
N1 C41 H41C 109.5 . . ?
H41A C41 H41C 109.5 . . ?
H41B C41 H41C 109.5 . . ?
N1 C42 H42A 109.5 . . ?
N1 C42 H42B 109.5 . . ?
H42A C42 H42B 109.5 . . ?
N1 C42 H42C 109.5 . . ?
H42A C42 H42C 109.5 . . ?
H42B C42 H42C 109.5 . . ?
N2 C43 H43A 109.5 . . ?
N2 C43 H43B 109.5 . . ?
H43A C43 H43B 109.5 . . ?
N2 C43 H43C 109.5 . . ?
H43A C43 H43C 109.5 . . ?
H43B C43 H43C 109.5 . . ?
N2 C44 H44A 109.5 . . ?
N2 C44 H44B 109.5 . . ?
H44A C44 H44B 109.5 . . ?
N2 C44 H44C 109.5 . . ?
H44A C44 H44C 109.5 . . ?
H44B C44 H44C 109.5 . . ?
N3 C45 C46 176.2(12) . . ?
C45 C46 H46A 109.5 . . ?
C45 C46 H46B 109.5 . . ?
H46A C46 H46B 109.5 . . ?
C45 C46 H46C 109.5 . . ?
H46A C46 H46C 109.5 . . ?
H46B C46 H46C 109.5 . . ?

loop_
_geom_bond_atom_site_label_1
_geom_bond_atom_site_label_2
_geom_bond_distance
_geom_bond_site_symmetry_2
_geom_bond_publ_flag
Sn1 S3 2.5094(18) . ?
Sn1 S1 2.5123(16) . ?
Sn1 S5 2.5165(17) . ?
Sn1 S4 2.5299(17) . ?
Sn1 S2 2.5444(16) . ?
Sn1 S6 2.5460(17) . ?
S1 C11 1.764(6) . ?
S2 C16 1.774(6) . ?
S3 C21 1.755(8) . ?
S4 C26 1.779(8) . ?
S5 C31 1.770(7) . ?
S6 C36 1.774(6) . ?
N1 C41 1.461(11) . ?
N1 C42 1.474(11) . ?
N1 H1A 0.9200 . ?
N1 H1B 0.9200 . ?
N2 C44 1.472(9) . ?
N2 C43 1.478(9) . ?
N2 H2A 0.9200 . ?
N2 H2B 0.9200 . ?
N3 C45 1.138(12) . ?
C11 C12 1.394(8) . ?
C11 C16 1.408(9) . ?
C12 C13 1.376(9) . ?
C12 H12 0.9500 . ?
C13 C14 1.383(9) . ?
C13 H13 0.9500 . ?
C14 C15 1.370(9) . ?
C14 H14 0.9500 . ?
C15 C16 1.395(9) . ?
C15 H15 0.9500 . ?
C21 C26 1.407(10) . ?
C21 C22 1.418(10) . ?
C22 C23 1.339(13) . ?
C22 H22 0.9500 . ?
C23 C24 1.378(14) . ?
C23 H23 0.9500 . ?
C24 C25 1.402(14) . ?
C24 H24 0.9500 . ?
C25 C26 1.400(10) . ?
C25 H25 0.9500 . ?
C31 C36 1.398(9) . ?
C31 C32 1.403(9) . ?
C32 C33 1.372(10) . ?
C32 H32 0.9500 . ?
C33 C34 1.389(10) . ?
C33 H33 0.9500 . ?
C34 C35 1.380(9) . ?
C34 H34 0.9500 . ?
C35 C36 1.390(9) . ?
C35 H35 0.9500 . ?
C41 H41A 0.9800 . ?
C41 H41B 0.9800 . ?
C41 H41C 0.9800 . ?
C42 H42A 0.9800 . ?
C42 H42B 0.9800 . ?
C42 H42C 0.9800 . ?
C43 H43A 0.9800 . ?
C43 H43B 0.9800 . ?
C43 H43C 0.9800 . ?
C44 H44A 0.9800 . ?
C44 H44B 0.9800 . ?
C44 H44C 0.9800 . ?
C45 C46 1.434(13) . ?
C46 H46A 0.9800 . ?
C46 H46B 0.9800 . ?
C46 H46C 0.9800 . ?

loop_
_geom_torsion_atom_site_label_1
_geom_torsion_atom_site_label_2
_geom_torsion_atom_site_label_3
_geom_torsion_atom_site_label_4
_geom_torsion
_geom_torsion_site_symmetry_1
_geom_torsion_site_symmetry_2
_geom_torsion_site_symmetry_3
_geom_torsion_site_symmetry_4
_geom_torsion_publ_flag
S3 Sn1 S1 C11 68.0(2) . . . . ?
S5 Sn1 S1 C11 156.5(2) . . . . ?
S4 Sn1 S1 C11 4.8(4) . . . . ?
S2 Sn1 S1 C11 -29.6(2) . . . . ?
S6 Sn1 S1 C11 -120.0(2) . . . . ?
S3 Sn1 S2 C16 -59.1(2) . . . . ?
S1 Sn1 S2 C16 30.1(2) . . . . ?
S5 Sn1 S2 C16 83.9(5) . . . . ?
S4 Sn1 S2 C16 -143.4(2) . . . . ?
S6 Sn1 S2 C16 126.1(2) . . . . ?
S1 Sn1 S3 C21 171.3(2) . . . . ?
S5 Sn1 S3 C21 77.5(2) . . . . ?
S4 Sn1 S3 C21 -19.1(2) . . . . ?
S2 Sn1 S3 C21 -107.0(2) . . . . ?
S6 Sn1 S3 C21 42.3(4) . . . . ?
S3 Sn1 S4 C26 18.1(2) . . . . ?
S1 Sn1 S4 C26 81.8(4) . . . . ?
S5 Sn1 S4 C26 -69.7(2) . . . . ?
S2 Sn1 S4 C26 115.8(2) . . . . ?
S6 Sn1 S4 C26 -152.9(2) . . . . ?
S3 Sn1 S5 C31 167.8(2) . . . . ?
S1 Sn1 S5 C31 77.6(2) . . . . ?
S4 Sn1 S5 C31 -107.9(2) . . . . ?
S2 Sn1 S5 C31 24.4(5) . . . . ?
S6 Sn1 S5 C31 -18.2(2) . . . . ?
S3 Sn1 S6 C36 53.0(4) . . . . ?
S1 Sn1 S6 C36 -75.5(2) . . . . ?
S5 Sn1 S6 C36 17.5(2) . . . . ?
S4 Sn1 S6 C36 114.0(2) . . . . ?
S2 Sn1 S6 C36 -157.4(2) . . . . ?
Sn1 S1 C11 C12 -156.0(4) . . . . ?
Sn1 S1 C11 C16 25.9(5) . . . . ?
C16 C11 C12 C13 0.8(9) . . . . ?
S1 C11 C12 C13 -177.5(5) . . . . ?
C11 C12 C13 C14 -1.9(10) . . . . ?
C12 C13 C14 C15 0.4(10) . . . . ?
C13 C14 C15 C16 2.3(10) . . . . ?
C14 C15 C16 C11 -3.4(9) . . . . ?
C14 C15 C16 S2 175.5(5) . . . . ?
C12 C11 C16 C15 1.8(9) . . . . ?
S1 C11 C16 C15 -180.0(5) . . . . ?
C12 C11 C16 S2 -177.0(5) . . . . ?
S1 C11 C16 S2 1.2(8) . . . . ?
Sn1 S2 C16 C15 154.1(5) . . . . ?
Sn1 S2 C16 C11 -27.1(5) . . . . ?
Sn1 S3 C21 C26 18.6(6) . . . . ?
Sn1 S3 C21 C22 -164.1(5) . . . . ?
C26 C21 C22 C23 2.7(10) . . . . ?
S3 C21 C22 C23 -174.9(6) . . . . ?
C21 C22 C23 C24 -1.1(12) . . . . ?
C22 C23 C24 C25 -1.7(13) . . . . ?
C23 C24 C25 C26 2.8(12) . . . . ?
C24 C25 C26 C21 -1.1(10) . . . . ?
C24 C25 C26 S4 177.7(6) . . . . ?
C22 C21 C26 C25 -1.5(9) . . . . ?
S3 C21 C26 C25 175.8(5) . . . . ?
C22 C21 C26 S4 179.8(5) . . . . ?
S3 C21 C26 S4 -2.9(9) . . . . ?
Sn1 S4 C26 C25 166.7(5) . . . . ?
Sn1 S4 C26 C21 -14.6(6) . . . . ?
Sn1 S5 C31 C36 17.5(5) . . . . ?
Sn1 S5 C31 C32 -165.3(4) . . . . ?
C36 C31 C32 C33 1.6(10) . . . . ?
S5 C31 C32 C33 -175.7(5) . . . . ?
C31 C32 C33 C34 0.4(11) . . . . ?
C32 C33 C34 C35 -2.5(10) . . . . ?
C33 C34 C35 C36 2.4(10) . . . . ?
C34 C35 C36 C31 -0.3(9) . . . . ?
C34 C35 C36 S6 177.3(5) . . . . ?
C32 C31 C36 C35 -1.7(9) . . . . ?
S5 C31 C36 C35 175.4(5) . . . . ?
C32 C31 C36 S6 -179.2(5) . . . . ?
S5 C31 C36 S6 -2.1(8) . . . . ?
Sn1 S6 C36 C35 168.0(4) . . . . ?
Sn1 S6 C36 C31 -14.5(5) . . . . ?
